data_4063057
loop_
_publ_author_name
'Tetsuyuki Yamada'
'Makoto Tanabe'
'Kohtaro Osakada'
'Yong-Joo Kim'

_publ_section_title
;
Pd-Pt Heterobimetallic Complexes with Bridging Si-Ligands. Structure
and Reaction with Isonitrile to Afford
a Platinacyclopentane Containing Si, N, and C Atoms
;
_journal_name_full Organometallics
_journal_paper_doi 10.1021/om049858d
_journal_year 2004
_chemical_formula_moiety 'C42 H65 P3 Pd Pt Si2 '
_chemical_formula_sum 'C42 H65 P3 Pd Pt Si2'
_chemical_formula_weight 1020.56
_space_group_IT_number 2
_symmetry_cell_setting triclinic
_symmetry_Int_Tables_number 2
_symmetry_space_group_name_Hall '-P 1'
_symmetry_space_group_name_H-M 'P -1'
_cell_angle_alpha 65.69(1)
_cell_angle_beta 73.11(2)
_cell_angle_gamma 78.03(2)
_cell_formula_units_Z 4
_cell_length_a 11.8945(5)
_cell_length_b 20.3726(8)
_cell_length_c 21.3757(7)
_cell_measurement_temperature 293.1
_cell_volume 4494.1(3)
_exptl_crystal_density_diffrn 1.508
_cod_original_formula_sum 'C42 H65 P3 Pd Pt Si2 '
_cod_database_code 4063057

loop_
_symmetry_equiv_pos_as_xyz
x,y,z
-x,-y,-z

loop_
_atom_site_label
_atom_site_type_symbol
_atom_site_fract_x
_atom_site_fract_y
_atom_site_fract_z
_atom_site_U_iso_or_equiv
_atom_site_adp_type
_atom_site_occupancy
_atom_site_symmetry_multiplicity
_atom_site_calc_flag
_atom_site_refinement_flags
_atom_site_disorder_assembly
_atom_site_disorder_group
Pt1 Pt 0.03517(4) 0.80647(2) 0.79393(3) 0.02026(12) Uani 1.00 1 d . . .
Pt2 Pt 0.67847(5) 0.69210(3) 0.35777(3) 0.0261(1) Uani 1.00 1 d . . .
Pd1 Pd -0.05704(7) 0.67559(4) 0.87331(4) 0.0122(2) Uani 1.00 1 d . . .
Pd2 Pd 0.59088(9) 0.82316(5) 0.27202(5) 0.0212(2) Uani 1.00 1 d . . .
P1 P -0.2040(3) 0.6007(2) 0.9292(2) 0.0218(8) Uani 1.00 1 d . . .
P2 P 0.1217(3) 0.8153(2) 0.6756(2) 0.0251(8) Uani 1.00 1 d . . .
P3 P 0.0923(3) 0.8907(2) 0.8232(2) 0.0232(8) Uani 1.00 1 d . . .
P4 P 0.4747(3) 0.9154(2) 0.2094(2) 0.0303(9) Uani 1.00 1 d . . .
P5 P 0.7048(4) 0.6528(2) 0.4704(2) 0.0404(11) Uani 1.00 1 d . . .
P6 P 0.8037(4) 0.6284(2) 0.2883(2) 0.0307(9) Uani 1.00 1 d . . .
Si1 Si -0.1669(3) 0.7813(2) 0.8212(2) 0.0180(8) Uani 1.00 1 d . . .
Si2 Si 0.1387(3) 0.6998(2) 0.8591(2) 0.0213(8) Uani 1.00 1 d . . .
Si3 Si 0.7696(3) 0.7992(2) 0.3127(2) 0.0268(9) Uani 1.00 1 d . . .
Si4 Si 0.4891(4) 0.7209(2) 0.3296(2) 0.0282(10) Uani 1.00 1 d . . .
C1 C -0.2325(12) 0.7889(7) 0.7489(6) 0.027(3) Uani 1.00 1 d . . .
C2 C -0.2050(13) 0.7356(8) 0.7187(8) 0.035(4) Uani 1.00 1 d . . .
C3 C -0.243(2) 0.7430(9) 0.6618(8) 0.043(5) Uani 1.00 1 d . . .
C4 C -0.309(2) 0.8031(10) 0.6285(8) 0.052(5) Uani 1.00 1 d . . .
C5 C -0.343(2) 0.8591(9) 0.6574(8) 0.044(5) Uani 1.00 1 d . . .
C6 C -0.3004(12) 0.8496(7) 0.7147(7) 0.028(3) Uani 1.00 1 d . . .
C7 C -0.2944(10) 0.8064(6) 0.8873(6) 0.020(3) Uani 1.00 1 d . . .
C8 C -0.4136(12) 0.8063(7) 0.8878(7) 0.027(3) Uani 1.00 1 d . . .
C9 C -0.5046(12) 0.8163(7) 0.9421(8) 0.033(4) Uani 1.00 1 d . . .
C10 C -0.4844(12) 0.8276(8) 0.9965(8) 0.033(4) Uani 1.00 1 d . . .
C11 C -0.367(1) 0.8271(8) 0.9972(8) 0.037(4) Uani 1.00 1 d . . .
C12 C -0.2753(11) 0.8165(7) 0.9428(7) 0.025(3) Uani 1.00 1 d . . .
C13 C 0.2780(11) 0.6566(7) 0.8137(7) 0.026(3) Uani 1.00 1 d . . .
C14 C 0.2850(13) 0.5865(7) 0.8191(8) 0.033(4) Uani 1.00 1 d . . .
C15 C 0.389(1) 0.5522(9) 0.7884(9) 0.044(5) Uani 1.00 1 d . . .
C16 C 0.487(2) 0.5892(10) 0.7518(10) 0.055(6) Uani 1.00 1 d . . .
C17 C 0.480(2) 0.6610(9) 0.7480(11) 0.054(5) Uani 1.00 1 d . . .
C18 C 0.3768(13) 0.6939(8) 0.7782(9) 0.040(4) Uani 1.00 1 d . . .
C19 C 0.1818(10) 0.6965(6) 0.9391(7) 0.022(3) Uani 1.00 1 d . . .
C20 C 0.0946(12) 0.7187(7) 0.9899(7) 0.027(3) Uani 1.00 1 d . . .
C21 C 0.122(1) 0.7197(8) 1.0481(9) 0.040(4) Uani 1.00 1 d . . .
C22 C 0.2379(11) 0.6957(6) 1.0580(7) 0.024(3) Uani 1.00 1 d . . .
C23 C 0.3223(13) 0.6731(8) 1.0097(9) 0.038(4) Uani 1.00 1 d . . .
C24 C 0.2940(12) 0.6736(7) 0.9520(8) 0.028(3) Uani 1.00 1 d . . .
C25 C -0.1510(13) 0.5053(7) 0.9609(8) 0.036(4) Uani 1.00 1 d . . .
C26 C -0.083(2) 0.4804(8) 0.8998(11) 0.056(5) Uani 1.00 1 d . . .
C27 C -0.3131(12) 0.6047(7) 0.8832(7) 0.026(3) Uani 1.00 1 d . . .
C28 C -0.4068(13) 0.5517(8) 0.9207(9) 0.037(4) Uani 1.00 1 d . . .
C29 C -0.296(1) 0.6132(8) 1.0104(8) 0.037(4) Uani 1.00 1 d . . .
C30 C -0.221(2) 0.6140(9) 1.0575(9) 0.052(5) Uani 1.00 1 d . . .
C31 C 0.2487(13) 0.8685(8) 0.6274(8) 0.038(4) Uani 1.00 1 d . . .
C32 C 0.287(2) 0.8877(8) 0.5475(9) 0.049(5) Uani 1.00 1 d . . .
C33 C 0.1856(13) 0.7322(8) 0.6589(8) 0.035(4) Uani 1.00 1 d . . .
C34 C 0.1037(13) 0.6720(7) 0.6907(8) 0.035(4) Uani 1.00 1 d . . .
C35 C 0.0229(13) 0.8572(7) 0.6151(7) 0.029(3) Uani 1.00 1 d . . .
C36 C -0.029(2) 0.9356(8) 0.6056(9) 0.044(4) Uani 1.00 1 d . . .
C37 C 0.0854(11) 0.9847(6) 0.7583(7) 0.026(3) Uani 1.00 1 d . . .
C38 C -0.0368(13) 1.0189(7) 0.7511(9) 0.038(4) Uani 1.00 1 d . . .
C39 C 0.2402(12) 0.8818(7) 0.8373(8) 0.031(4) Uani 1.00 1 d . . .
C40 C 0.3388(13) 0.8944(8) 0.7709(9) 0.041(4) Uani 1.00 1 d . . .
C41 C -0.0032(13) 0.9031(7) 0.9038(8) 0.033(4) Uani 1.00 1 d . . .
C42 C 0.022(2) 0.9546(10) 0.9311(10) 0.060(6) Uani 1.00 1 d . . .
C43 C 0.928(1) 0.8023(7) 0.2569(8) 0.035(4) Uani 1.00 1 d . . .
C44 C 0.953(1) 0.8460(8) 0.1873(8) 0.037(4) Uani 1.00 1 d . . .
C45 C 1.066(2) 0.8449(9) 0.1454(10) 0.048(5) Uani 1.00 1 d . . .
C46 C 1.156(2) 0.8005(12) 0.1750(13) 0.062(7) Uani 1.00 1 d . . .
C47 C 1.135(2) 0.7583(11) 0.2443(12) 0.057(6) Uani 1.00 1 d . . .
C48 C 1.020(1) 0.7584(9) 0.2850(10) 0.044(5) Uani 1.00 1 d . . .
C49 C 0.7632(13) 0.8486(6) 0.3733(7) 0.028(3) Uani 1.00 1 d . . .
C50 C 0.662(2) 0.8911(9) 0.3894(9) 0.043(5) Uani 1.00 1 d . . .
C51 C 0.651(2) 0.9294(8) 0.4330(9) 0.046(5) Uani 1.00 1 d . . .
C52 C 0.743(2) 0.9264(8) 0.4592(9) 0.047(5) Uani 1.00 1 d . . .
C53 C 0.848(2) 0.8860(8) 0.4437(8) 0.041(4) Uani 1.00 1 d . . .
C54 C 0.856(1) 0.8481(8) 0.3992(9) 0.038(4) Uani 1.00 1 d . . .
C55 C 0.3449(13) 0.7248(8) 0.3972(7) 0.034(4) Uani 1.00 1 d . . .
C56 C 0.259(2) 0.7832(11) 0.3767(10) 0.058(6) Uani 1.00 1 d . . .
C57 C 0.153(2) 0.7885(13) 0.4223(12) 0.072(7) Uani 1.00 1 d . . .
C58 C 0.126(2) 0.7355(12) 0.4897(11) 0.058(6) Uani 1.00 1 d . . .
C59 C 0.206(2) 0.6801(11) 0.5099(10) 0.058(6) Uani 1.00 1 d . . .
C60 C 0.317(2) 0.6749(9) 0.4636(9) 0.050(5) Uani 1.00 1 d . . .
C61 C 0.350(2) 0.9602(10) 0.2601(10) 0.051(5) Uani 1.00 1 d . . .
C62 C 0.376(2) 0.9564(9) 0.3256(10) 0.052(5) Uani 1.00 1 d . . .
C63 C 0.558(2) 0.9922(8) 0.1474(10) 0.053(5) Uani 1.00 1 d . . .
C64 C 0.657(2) 0.9728(11) 0.0933(10) 0.060(6) Uani 1.00 1 d . . .
C65 C 0.402(1) 0.8987(8) 0.1530(8) 0.035(4) Uani 1.00 1 d . . .
C66 C 0.339(2) 0.9639(9) 0.1057(8) 0.049(5) Uani 1.00 1 d . . .
C67 C 0.645(2) 0.7086(9) 0.5229(9) 0.046(5) Uani 1.00 1 d . . .
C68 C 0.518(2) 0.733(1) 0.5285(12) 0.077(8) Uani 1.00 1 d . . .
C69 C 0.856(2) 0.6331(11) 0.4805(10) 0.065(7) Uani 1.00 1 d . . .
C70 C 0.882(3) 0.593(1) 0.5495(13) 0.104(11) Uani 1.00 1 d . . .
C71 C 0.640(3) 0.5695(12) 0.5323(11) 0.122(11) Uani 1.00 1 d . . .
C72 C 0.675(5) 0.508(1) 0.511(2) 0.23(2) Uani 1.00 1 d . . .
C73 C 0.931(2) 0.5698(8) 0.3222(9) 0.045(5) Uani 1.00 1 d . . .
C74 C 1.015(2) 0.5278(10) 0.2803(10) 0.059(6) Uani 1.00 1 d . . .
C75 C 0.732(2) 0.5663(7) 0.2725(8) 0.038(4) Uani 1.00 1 d . . .
C76 C 0.675(2) 0.5062(9) 0.3379(9) 0.054(5) Uani 1.00 1 d . . .
C77 C 0.8813(13) 0.6783(8) 0.1971(8) 0.035(4) Uani 1.00 1 d . . .
C78 C 0.8014(13) 0.7361(8) 0.1526(8) 0.034(4) Uani 1.00 1 d . . .
C79 C 0.4487(13) 0.6783(7) 0.2757(7) 0.031(4) Uani 1.00 1 d . . .
C80 C 0.380(2) 0.6216(8) 0.3085(9) 0.046(5) Uani 1.00 1 d . . .
C81 C 0.357(2) 0.5860(9) 0.2683(9) 0.053(5) Uani 1.00 1 d . . .
C82 C 0.400(1) 0.6092(7) 0.1971(8) 0.037(4) Uani 1.00 1 d . . .
C83 C 0.465(1) 0.6686(8) 0.1636(8) 0.038(4) Uani 1.00 1 d . . .
C84 C 0.4877(12) 0.7024(7) 0.2030(7) 0.028(3) Uani 1.00 1 d . . .
H1 H -0.1580(13) 0.6925(8) 0.7396(8) 0.044(5) Uiso 1.00 1 c . . .
H2 H -0.221(2) 0.7048(9) 0.6446(8) 0.055(6) Uiso 1.00 1 c . . .
H3 H -0.332(2) 0.8081(10) 0.5877(8) 0.065(7) Uiso 1.00 1 c . . .
H4 H -0.394(2) 0.9010(9) 0.6380(8) 0.052(5) Uiso 1.00 1 c . . .
H5 H -0.3186(12) 0.8878(7) 0.7318(7) 0.036(4) Uiso 1.00 1 c . . .
H6 H -0.4313(12) 0.7995(7) 0.8504(7) 0.034(4) Uiso 1.00 1 c . . .
H7 H -0.5837(12) 0.8150(7) 0.9414(8) 0.035(4) Uiso 1.00 1 c . . .
H8 H -0.5480(12) 0.8354(8) 1.0325(8) 0.038(4) Uiso 1.00 1 c . . .
H9 H -0.349(1) 0.8345(8) 1.0343(8) 0.047(5) Uiso 1.00 1 c . . .
H10 H -0.1959(11) 0.8159(7) 0.9442(7) 0.030(4) Uiso 1.00 1 c . . .
H11 H 0.2178(13) 0.5603(7) 0.8442(8) 0.041(5) Uiso 1.00 1 c . . .
H12 H 0.391(1) 0.5035(9) 0.7930(9) 0.056(6) Uiso 1.00 1 c . . .
H13 H 0.557(2) 0.5671(10) 0.7302(10) 0.066(7) Uiso 1.00 1 c . . .
H14 H 0.548(2) 0.6871(9) 0.7241(11) 0.062(6) Uiso 1.00 1 c . . .
H15 H 0.3734(13) 0.7423(8) 0.7745(9) 0.045(5) Uiso 1.00 1 c . . .
H16 H 0.0162(12) 0.7332(7) 0.9835(7) 0.035(4) Uiso 1.00 1 c . . .
H17 H 0.063(1) 0.7360(8) 1.0811(9) 0.050(5) Uiso 1.00 1 c . . .
H18 H 0.2577(11) 0.6954(6) 1.0981(7) 0.031(4) Uiso 1.00 1 c . . .
H19 H 0.4005(13) 0.6574(8) 1.0163(9) 0.048(5) Uiso 1.00 1 c . . .
H20 H 0.3533(12) 0.6574(7) 0.9192(8) 0.034(4) Uiso 1.00 1 c . . .
H21 H -0.2163(13) 0.4778(7) 0.9875(8) 0.041(4) Uiso 1.00 1 c . . .
H22 H -0.0990(13) 0.4973(7) 0.9902(8) 0.041(4) Uiso 1.00 1 c . . .
H23 H -0.134(2) 0.4880(8) 0.8705(11) 0.065(7) Uiso 1.00 1 c . . .
H24 H -0.017(2) 0.5078(8) 0.8731(11) 0.065(7) Uiso 1.00 1 c . . .
H25 H -0.055(2) 0.4305(8) 0.9178(11) 0.065(7) Uiso 1.00 1 c . . .
H26 H -0.2713(12) 0.5971(7) 0.8412(7) 0.032(4) Uiso 1.00 1 c . . .
H27 H -0.3533(12) 0.6521(7) 0.8716(7) 0.032(4) Uiso 1.00 1 c . . .
H28 H -0.4566(13) 0.5591(8) 0.8903(9) 0.045(5) Uiso 1.00 1 c . . .
H29 H -0.4527(13) 0.5592(8) 0.9621(9) 0.045(5) Uiso 1.00 1 c . . .
H30 H -0.3696(13) 0.5035(8) 0.9332(9) 0.045(5) Uiso 1.00 1 c . . .
H31 H -0.344(1) 0.6579(8) 0.9975(8) 0.045(5) Uiso 1.00 1 c . . .
H32 H -0.345(1) 0.5747(8) 1.0362(8) 0.045(5) Uiso 1.00 1 c . . .
H33 H -0.271(2) 0.6211(9) 1.0983(9) 0.065(6) Uiso 1.00 1 c . . .
H34 H -0.173(2) 0.5691(9) 1.0713(9) 0.064(6) Uiso 1.00 1 c . . .
H35 H -0.171(2) 0.6523(9) 1.0320(9) 0.064(6) Uiso 1.00 1 c . . .
H36 H 0.3143(13) 0.8414(8) 0.6466(8) 0.045(5) Uiso 1.00 1 c . . .
H37 H 0.2303(13) 0.9125(8) 0.6353(8) 0.045(5) Uiso 1.00 1 c . . .
H38 H 0.224(2) 0.9159(8) 0.5269(9) 0.056(6) Uiso 1.00 1 c . . .
H39 H 0.354(2) 0.9146(8) 0.5279(9) 0.056(6) Uiso 1.00 1 c . . .
H40 H 0.307(2) 0.8445(8) 0.5382(9) 0.056(6) Uiso 1.00 1 c . . .
H41 H 0.2536(13) 0.7137(8) 0.6781(8) 0.040(4) Uiso 1.00 1 c . . .
H42 H 0.2083(13) 0.7445(8) 0.6093(8) 0.040(4) Uiso 1.00 1 c . . .
H43 H 0.0360(13) 0.6891(7) 0.6711(8) 0.046(5) Uiso 1.00 1 c . . .
H44 H 0.0799(13) 0.6590(7) 0.7404(8) 0.046(5) Uiso 1.00 1 c . . .
H45 H 0.1436(13) 0.6309(7) 0.6804(8) 0.046(5) Uiso 1.00 1 c . . .
H46 H 0.0660(13) 0.8570(7) 0.5702(7) 0.034(4) Uiso 1.00 1 c . . .
H47 H -0.0409(13) 0.8284(7) 0.6322(7) 0.034(4) Uiso 1.00 1 c . . .
H48 H 0.033(2) 0.9660(8) 0.5870(9) 0.049(5) Uiso 1.00 1 c . . .
H49 H -0.080(2) 0.9519(8) 0.5740(9) 0.049(5) Uiso 1.00 1 c . . .
H50 H -0.072(2) 0.9374(8) 0.6500(9) 0.050(5) Uiso 1.00 1 c . . .
H51 H 0.1298(11) 0.9847(6) 0.7135(7) 0.031(4) Uiso 1.00 1 c . . .
H52 H 0.1198(11) 1.0132(6) 0.7722(7) 0.031(4) Uiso 1.00 1 c . . .
H53 H -0.0727(13) 0.9907(7) 0.7377(9) 0.046(5) Uiso 1.00 1 c . . .
H54 H -0.0339(13) 1.0666(7) 0.7165(9) 0.046(5) Uiso 1.00 1 c . . .
H55 H -0.0818(13) 1.0205(7) 0.7953(9) 0.046(5) Uiso 1.00 1 c . . .
H56 H 0.2554(12) 0.8342(7) 0.8699(8) 0.039(4) Uiso 1.00 1 c . . .
H57 H 0.2412(12) 0.9159(7) 0.8568(8) 0.039(4) Uiso 1.00 1 c . . .
H58 H 0.4127(13) 0.8893(8) 0.7820(9) 0.052(5) Uiso 1.00 1 c . . .
H59 H 0.3248(13) 0.9418(8) 0.7378(9) 0.052(5) Uiso 1.00 1 c . . .
H60 H 0.3399(13) 0.8600(8) 0.7512(9) 0.052(5) Uiso 1.00 1 c . . .
H61 H -0.0804(13) 0.9185(7) 0.8955(8) 0.040(5) Uiso 1.00 1 c . . .
H62 H -0.0029(13) 0.8567(7) 0.9408(8) 0.040(5) Uiso 1.00 1 c . . .
H63 H 0.023(2) 1.0018(10) 0.8955(10) 0.081(8) Uiso 1.00 1 c . . .
H64 H 0.097(2) 0.9394(10) 0.9427(10) 0.081(8) Uiso 1.00 1 c . . .
H65 H -0.037(2) 0.9551(10) 0.9720(10) 0.081(8) Uiso 1.00 1 c . . .
H66 H 0.891(1) 0.8777(8) 0.1676(8) 0.046(5) Uiso 1.00 1 c . . .
H67 H 1.081(2) 0.8743(9) 0.0965(10) 0.061(6) Uiso 1.00 1 c . . .
H68 H 1.234(2) 0.7999(12) 0.1467(13) 0.087(10) Uiso 1.00 1 c . . .
H69 H 1.197(2) 0.7286(11) 0.2649(12) 0.079(8) Uiso 1.00 1 c . . .
H70 H 1.004(1) 0.7277(9) 0.3335(10) 0.056(6) Uiso 1.00 1 c . . .
H71 H 0.929(1) 0.8214(8) 0.3869(9) 0.047(5) Uiso 1.00 1 c . . .
H72 H 0.914(2) 0.8835(8) 0.4620(8) 0.054(5) Uiso 1.00 1 c . . .
H73 H 0.736(2) 0.9523(8) 0.4886(9) 0.058(6) Uiso 1.00 1 c . . .
H74 H 0.580(2) 0.9574(8) 0.4439(9) 0.059(6) Uiso 1.00 1 c . . .
H75 H 0.597(2) 0.8944(9) 0.3705(9) 0.054(5) Uiso 1.00 1 c . . .
H76 H 0.276(2) 0.8193(11) 0.3306(10) 0.063(6) Uiso 1.00 1 c . . .
H77 H 0.098(2) 0.8291(13) 0.4077(12) 0.084(8) Uiso 1.00 1 c . . .
H78 H 0.051(2) 0.7389(12) 0.5207(11) 0.077(8) Uiso 1.00 1 c . . .
H79 H 0.189(2) 0.6434(11) 0.5557(10) 0.068(7) Uiso 1.00 1 c . . .
H80 H 0.374(2) 0.6356(9) 0.4791(9) 0.058(6) Uiso 1.00 1 c . . .
H81 H 0.347(2) 0.6061(8) 0.3578(9) 0.056(6) Uiso 1.00 1 c . . .
H82 H 0.312(2) 0.5458(9) 0.2917(9) 0.068(7) Uiso 1.00 1 c . . .
H83 H 0.386(1) 0.5849(7) 0.1709(8) 0.051(5) Uiso 1.00 1 c . . .
H84 H 0.493(1) 0.6863(8) 0.1139(8) 0.046(5) Uiso 1.00 1 c . . .
H85 H 0.5315(12) 0.7433(7) 0.1793(7) 0.036(4) Uiso 1.00 1 c . . .
H86 H 0.281(2) 0.9370(10) 0.2724(10) 0.064(7) Uiso 1.00 1 c . . .
H87 H 0.337(2) 1.0096(10) 0.2308(10) 0.064(7) Uiso 1.00 1 c . . .
H88 H 0.388(2) 0.9071(9) 0.3557(10) 0.064(7) Uiso 1.00 1 c . . .
H89 H 0.446(2) 0.9792(9) 0.3138(10) 0.064(7) Uiso 1.00 1 c . . .
H90 H 0.312(2) 0.9803(9) 0.3492(10) 0.064(7) Uiso 1.00 1 c . . .
H91 H 0.591(2) 1.0088(8) 0.1733(10) 0.066(7) Uiso 1.00 1 c . . .
H92 H 0.506(2) 1.0299(8) 0.1234(10) 0.066(7) Uiso 1.00 1 c . . .
H93 H 0.699(2) 1.0136(11) 0.0626(10) 0.069(7) Uiso 1.00 1 c . . .
H94 H 0.626(2) 0.9569(11) 0.0666(10) 0.069(7) Uiso 1.00 1 c . . .
H95 H 0.710(2) 0.9349(11) 0.1169(10) 0.069(7) Uiso 1.00 1 c . . .
H96 H 0.345(1) 0.8654(8) 0.1828(8) 0.044(5) Uiso 1.00 1 c . . .
H97 H 0.460(1) 0.8776(8) 0.1239(8) 0.044(5) Uiso 1.00 1 c . . .
H98 H 0.280(2) 0.9860(9) 0.1339(8) 0.058(6) Uiso 1.00 1 c . . .
H99 H 0.395(2) 0.9974(9) 0.0745(8) 0.058(6) Uiso 1.00 1 c . . .
H100 H 0.304(2) 0.9501(9) 0.0792(8) 0.058(6) Uiso 1.00 1 c . . .
H101 H 0.688(2) 0.7500(9) 0.5021(9) 0.059(6) Uiso 1.00 1 c . . .
H102 H 0.657(2) 0.6813(9) 0.5692(9) 0.059(6) Uiso 1.00 1 c . . .
H103 H 0.505(2) 0.762(1) 0.4828(12) 0.104(10) Uiso 1.00 1 c . . .
H104 H 0.474(2) 0.693(1) 0.5490(12) 0.104(10) Uiso 1.00 1 c . . .
H105 H 0.493(2) 0.761(1) 0.5572(12) 0.104(10) Uiso 1.00 1 c . . .
H106 H 0.657(5) 0.519(1) 0.467(2) 0.29(4) Uiso 1.00 1 c . . .
H107 H 0.659(3) 0.5571(12) 0.5762(11) 0.15(2) Uiso 1.00 1 c . . .
H108 H 0.637(5) 0.467(1) 0.546(2) 0.29(4) Uiso 1.00 1 c . . .
H109 H 0.9414(13) 0.7014(8) 0.1988(8) 0.046(5) Uiso 1.00 1 c . . .
H110 H 0.758(5) 0.497(1) 0.506(2) 0.29(4) Uiso 1.00 1 c . . .
H111 H 0.897(2) 0.6064(11) 0.4520(10) 0.084(9) Uiso 1.00 1 c . . .
H112 H 0.887(2) 0.6783(11) 0.4629(10) 0.084(9) Uiso 1.00 1 c . . .
H113 H 0.965(3) 0.586(1) 0.5465(13) 0.14(2) Uiso 1.00 1 c . . .
H114 H 0.845(3) 0.619(1) 0.5790(13) 0.14(2) Uiso 1.00 1 c . . .
H115 H 0.852(3) 0.547(1) 0.5688(13) 0.14(2) Uiso 1.00 1 c . . .
H116 H 0.900(2) 0.5353(8) 0.3673(9) 0.056(6) Uiso 1.00 1 c . . .
H117 H 0.976(2) 0.5998(8) 0.3273(9) 0.056(6) Uiso 1.00 1 c . . .
H118 H 1.050(2) 0.5610(10) 0.2355(10) 0.078(8) Uiso 1.00 1 c . . .
H119 H 1.074(2) 0.4991(10) 0.3043(10) 0.078(8) Uiso 1.00 1 c . . .
H120 H 0.972(2) 0.4973(10) 0.2741(10) 0.078(8) Uiso 1.00 1 c . . .
H121 H 0.673(2) 0.5940(7) 0.2478(8) 0.047(5) Uiso 1.00 1 c . . .
H122 H 0.790(2) 0.5443(7) 0.2440(8) 0.047(5) Uiso 1.00 1 c . . .
H123 H 0.616(2) 0.5271(9) 0.3674(9) 0.065(6) Uiso 1.00 1 c . . .
H124 H 0.639(2) 0.4774(9) 0.3252(9) 0.065(6) Uiso 1.00 1 c . . .
H125 H 0.733(2) 0.4768(9) 0.3626(9) 0.065(6) Uiso 1.00 1 c . . .
H126 H 0.556(3) 0.5789(12) 0.5378(11) 0.15(2) Uiso 1.00 1 c . . .
H127 H 0.9162(13) 0.6446(8) 0.1749(8) 0.046(5) Uiso 1.00 1 c . . .
H128 H 0.7666(13) 0.7704(8) 0.1740(8) 0.042(5) Uiso 1.00 1 c . . .
H129 H 0.8459(13) 0.7600(8) 0.1063(8) 0.042(5) Uiso 1.00 1 c . . .
H130 H 0.7411(13) 0.7136(8) 0.1503(8) 0.042(5) Uiso 1.00 1 c . . .
H131 H 0.567(9) 0.691(6) 0.369(5) 0.07(2) Uiso 1.00 1 c . . .
H132 H 0.72(1) 0.840(9) 0.267(9) -0.00(5) Uiso 1.00 1 c . . .

loop_
_atom_site_aniso_label
_atom_site_aniso_U_11
_atom_site_aniso_U_22
_atom_site_aniso_U_33
_atom_site_aniso_U_12
_atom_site_aniso_U_13
_atom_site_aniso_U_23
Pt1 0.0208(2) 0.0131(2) 0.0275(3) -0.0037(2) -0.0037(2) -0.0085(2)
Pt2 0.0400(3) 0.0164(2) 0.0250(3) -0.0025(2) -0.0104(2) -0.0089(2)
Pd1 0.0124(4) 0.0053(3) 0.0189(4) -0.0036(3) -0.0006(3) -0.0053(3)
Pd2 0.0271(5) 0.0139(4) 0.0238(5) -0.0008(3) -0.0079(4) -0.0073(4)
P1 0.021(2) 0.015(1) 0.028(2) -0.0089(11) -0.0009(13) -0.0064(12)
P2 0.024(2) 0.020(2) 0.029(2) -0.0043(12) 0.004(1) -0.0124(13)
P3 0.026(2) 0.0110(13) 0.036(2) -0.0051(11) -0.010(1) -0.0087(13)
P4 0.036(2) 0.020(2) 0.035(2) 0.003(1) -0.013(2) -0.010(1)
P5 0.071(3) 0.025(2) 0.028(2) -0.009(2) -0.019(2) -0.008(2)
P6 0.046(2) 0.020(2) 0.030(2) 0.003(1) -0.014(2) -0.014(1)
Si1 0.018(2) 0.016(1) 0.021(2) -0.0034(12) -0.0040(13) -0.0079(12)
Si2 0.016(2) 0.017(2) 0.033(2) 0.0005(12) -0.003(1) -0.014(1)
Si3 0.028(2) 0.021(2) 0.037(2) -0.002(1) -0.009(2) -0.016(2)
Si4 0.037(2) 0.024(2) 0.027(2) -0.009(2) -0.007(2) -0.011(2)
C1 0.028(7) 0.034(7) 0.016(6) -0.016(5) -0.000(5) -0.004(5)
C2 0.039(8) 0.037(8) 0.035(8) -0.018(6) -0.002(6) -0.018(6)
C3 0.061(11) 0.044(9) 0.032(8) -0.030(8) -0.005(7) -0.015(7)
C4 0.074(12) 0.065(11) 0.024(7) -0.043(10) -0.017(8) -0.003(7)
C5 0.059(11) 0.035(8) 0.037(8) -0.009(7) -0.024(8) -0.002(7)
C6 0.033(7) 0.028(7) 0.029(7) 0.003(5) -0.014(6) -0.013(5)
C7 0.017(6) 0.018(5) 0.023(6) -0.004(4) -0.000(5) -0.008(5)
C8 0.031(7) 0.025(6) 0.030(7) 0.002(5) -0.015(6) -0.012(5)
C9 0.018(6) 0.027(7) 0.044(8) -0.001(5) -0.003(6) -0.006(6)
C10 0.022(7) 0.037(8) 0.035(8) -0.007(6) 0.000(6) -0.013(6)
C11 0.052(10) 0.032(7) 0.033(8) -0.001(7) -0.011(7) -0.018(6)
C12 0.019(6) 0.034(7) 0.022(6) -0.003(5) 0.000(5) -0.013(5)
C13 0.022(6) 0.020(6) 0.038(7) -0.000(5) -0.006(6) -0.013(5)
C14 0.035(8) 0.024(7) 0.043(8) -0.007(6) -0.006(7) -0.015(6)
C15 0.044(9) 0.041(9) 0.055(10) -0.001(7) -0.007(8) -0.031(8)
C16 0.042(10) 0.059(11) 0.064(12) 0.018(8) -0.001(9) -0.042(10)
C17 0.031(9) 0.042(9) 0.08(1) -0.011(7) 0.001(9) -0.022(9)
C18 0.030(8) 0.027(7) 0.056(10) -0.004(6) -0.000(7) -0.014(7)
C19 0.015(6) 0.013(5) 0.031(7) -0.002(4) -0.002(5) -0.004(5)
C20 0.024(7) 0.025(6) 0.040(8) -0.004(5) -0.011(6) -0.016(6)
C21 0.038(9) 0.037(8) 0.050(10) -0.001(7) -0.007(7) -0.023(7)
C22 0.029(7) 0.012(5) 0.036(7) -0.001(5) -0.014(6) -0.012(5)
C23 0.029(8) 0.028(7) 0.063(10) 0.006(6) -0.021(7) -0.020(7)
C24 0.024(7) 0.022(6) 0.039(8) 0.005(5) -0.015(6) -0.012(6)
C25 0.033(8) 0.016(6) 0.052(9) -0.012(5) -0.010(7) -0.001(6)
C26 0.058(11) 0.016(7) 0.09(1) -0.002(7) 0.004(10) -0.028(8)
C27 0.031(7) 0.018(6) 0.031(7) -0.009(5) -0.012(6) -0.005(5)
C28 0.031(8) 0.029(7) 0.052(9) -0.015(6) -0.003(7) -0.014(7)
C29 0.042(9) 0.036(8) 0.035(8) -0.021(7) 0.012(7) -0.020(7)
C30 0.075(13) 0.041(9) 0.046(10) -0.022(9) 0.003(9) -0.025(8)
C31 0.032(8) 0.031(7) 0.048(9) -0.013(6) 0.009(7) -0.020(7)
C32 0.048(10) 0.030(8) 0.061(11) -0.014(7) 0.014(8) -0.023(8)
C33 0.033(8) 0.035(8) 0.033(8) -0.007(6) 0.003(6) -0.014(6)
C34 0.040(8) 0.025(7) 0.050(9) -0.007(6) -0.007(7) -0.025(7)
C35 0.036(8) 0.030(7) 0.020(6) -0.008(6) 0.004(6) -0.012(5)
C36 0.061(11) 0.026(7) 0.038(9) -0.004(7) -0.008(8) -0.006(6)
C37 0.025(7) 0.017(6) 0.035(7) 0.000(5) -0.004(6) -0.010(5)
C38 0.038(8) 0.017(6) 0.060(10) 0.005(6) -0.018(8) -0.014(6)
C39 0.029(7) 0.020(6) 0.048(8) -0.006(5) -0.016(6) -0.011(6)
C40 0.035(8) 0.034(8) 0.062(10) -0.007(6) -0.014(7) -0.022(8)
C41 0.042(8) 0.021(6) 0.038(8) -0.005(6) -0.011(7) -0.011(6)
C42 0.09(2) 0.057(11) 0.060(12) -0.026(10) -0.011(10) -0.039(10)
C43 0.046(9) 0.022(6) 0.047(9) -0.000(6) -0.013(7) -0.022(6)
C44 0.040(9) 0.031(7) 0.044(9) -0.016(6) -0.002(7) -0.017(7)
C45 0.053(11) 0.035(8) 0.064(11) -0.012(7) 0.005(9) -0.035(8)
C46 0.032(9) 0.08(1) 0.10(2) -0.016(9) -0.005(10) -0.07(1)
C47 0.053(11) 0.068(13) 0.08(1) -0.001(9) -0.026(10) -0.050(12)
C48 0.041(9) 0.045(9) 0.054(10) 0.010(7) -0.022(8) -0.025(8)
C49 0.041(8) 0.015(6) 0.028(7) -0.008(5) -0.005(6) -0.008(5)
C50 0.045(9) 0.045(9) 0.044(9) -0.008(7) -0.011(7) -0.021(8)
C51 0.054(10) 0.034(8) 0.059(10) -0.000(7) -0.007(9) -0.032(8)
C52 0.070(12) 0.032(8) 0.043(9) -0.022(8) -0.002(8) -0.017(7)
C53 0.048(9) 0.042(8) 0.044(9) -0.018(7) -0.011(7) -0.021(7)
C54 0.036(8) 0.031(7) 0.050(9) -0.002(6) -0.005(7) -0.021(7)
C55 0.039(8) 0.043(8) 0.027(7) -0.012(6) -0.004(6) -0.019(6)
C56 0.048(11) 0.066(12) 0.043(10) 0.006(9) 0.006(8) -0.021(9)
C57 0.07(2) 0.08(2) 0.06(1) 0.011(12) -0.012(11) -0.032(12)
C58 0.047(11) 0.09(2) 0.057(12) -0.011(10) -0.002(9) -0.050(11)
C59 0.065(13) 0.058(11) 0.046(10) -0.008(10) 0.017(9) -0.035(9)
C60 0.061(12) 0.042(9) 0.042(9) 0.001(8) -0.008(8) -0.018(8)
C61 0.050(11) 0.046(10) 0.064(12) 0.018(8) -0.021(9) -0.033(9)
C62 0.059(12) 0.045(10) 0.055(11) 0.019(8) -0.022(9) -0.029(8)
C63 0.073(12) 0.021(7) 0.072(12) -0.019(7) -0.034(10) -0.006(8)
C64 0.067(13) 0.059(12) 0.047(10) -0.030(10) -0.011(9) -0.005(9)
C65 0.045(9) 0.034(7) 0.033(7) -0.003(6) -0.026(7) -0.008(6)
C66 0.065(12) 0.052(10) 0.027(8) -0.003(8) -0.023(8) -0.005(7)
C67 0.066(12) 0.039(9) 0.043(9) -0.000(8) -0.015(8) -0.026(8)
C68 0.07(2) 0.12(2) 0.07(1) -0.03(1) -0.012(12) -0.05(2)
C69 0.09(2) 0.063(12) 0.053(11) 0.029(11) -0.043(11) -0.034(10)
C70 0.16(3) 0.10(2) 0.08(2) 0.05(2) -0.09(2) -0.05(2)
C71 0.28(4) 0.053(13) 0.045(12) -0.09(2) -0.07(2) 0.026(10)
C72 0.61(9) 0.05(2) 0.07(2) -0.10(3) -0.13(4) 0.010(13)
C73 0.061(11) 0.032(8) 0.048(9) 0.024(7) -0.029(8) -0.024(7)
C74 0.077(13) 0.051(11) 0.066(12) 0.030(10) -0.036(11) -0.043(10)
C75 0.063(11) 0.022(7) 0.034(8) -0.004(6) -0.018(7) -0.009(6)
C76 0.09(1) 0.035(8) 0.038(9) -0.016(9) -0.006(9) -0.015(7)
C77 0.039(8) 0.036(8) 0.041(8) -0.001(6) -0.009(7) -0.026(7)
C78 0.038(8) 0.031(7) 0.035(8) 0.000(6) -0.014(7) -0.012(6)
C79 0.045(8) 0.020(6) 0.033(7) -0.005(6) -0.019(7) -0.006(5)
C80 0.075(12) 0.030(8) 0.034(8) -0.021(8) -0.012(8) -0.007(6)
C81 0.09(1) 0.037(9) 0.042(9) -0.034(9) -0.023(9) -0.006(7)
C82 0.058(10) 0.023(6) 0.048(9) -0.001(6) -0.034(8) -0.017(6)
C83 0.040(9) 0.043(8) 0.032(8) 0.012(7) -0.007(7) -0.023(7)
C84 0.035(7) 0.020(6) 0.036(7) -0.006(5) -0.010(6) -0.015(6)

loop_
_geom_bond_atom_site_label_1
_geom_bond_site_symmetry_1
_geom_bond_atom_site_label_2
_geom_bond_site_symmetry_2
_geom_bond_distance
_geom_bond_publ_flag
Pt1 . Pd1 . 2.757(1) yes
Pt1 . P2 . 2.383(3) yes
Pt1 . P3 . 2.325(3) yes
Pt1 . Si1 . 2.415(3) yes
Pt1 . Si2 . 2.361(3) yes
Pt2 . Pd2 . 2.7388(12) no
Pt2 . P5 . 2.298(4) no
Pt2 . P6 . 2.368(4) no
Pt2 . Si3 . 2.346(4) no
Pt2 . Si4 . 2.393(4) no
Pt2 . H131 . 1.3(1) no
Pd1 . P1 . 2.281(3) yes
Pd1 . Si1 . 2.300(3) yes
Pd1 . Si2 . 2.388(3) yes
Pd2 . P4 . 2.271(4) no
Pd2 . Si3 . 2.410(4) no
Pd2 . Si4 . 2.321(4) no
Pd2 . H132 . 1.6(2) no
P1 . C25 . 1.813(13) no
P1 . C27 . 1.814(12) no
P1 . C29 . 1.850(14) no
P2 . C31 . 1.837(14) no
P2 . C33 . 1.838(14) no
P2 . C35 . 1.828(14) no
P3 . C37 . 1.846(12) no
P3 . C39 . 1.830(13) no
P3 . C41 . 1.851(15) no
P4 . C61 . 1.875(16) no
P4 . C63 . 1.836(16) no
P4 . C65 . 1.841(13) no
P5 . C67 . 1.819(15) no
P5 . C69 . 1.81(2) no
P5 . C71 . 1.82(2) no
P6 . C73 . 1.847(15) no
P6 . C75 . 1.846(14) no
P6 . C77 . 1.843(16) no
Si1 . C1 . 1.865(13) no
Si1 . C7 . 1.893(12) no
Si2 . C13 . 1.904(13) no
Si2 . C19 . 1.896(13) no
Si3 . C43 . 1.915(16) no
Si3 . C49 . 1.919(13) no
Si3 . H132 . 1.2(3) no
Si4 . C55 . 1.906(15) no
Si4 . C79 . 1.906(14) no
Si4 . H131 . 1.3(2) no
C1 . C2 . 1.417(19) no
C1 . C6 . 1.378(18) no
C2 . C3 . 1.36(2) no
C2 . H1 . 0.95(4) no
C3 . C4 . 1.36(2) no
C3 . H2 . 0.95(4) no
C4 . C5 . 1.45(2) no
C4 . H3 . 0.95(3) no
C5 . C6 . 1.387(19) no
C5 . H4 . 0.95(5) no
C6 . H5 . 0.95(3) no
C7 . C8 . 1.414(17) no
C7 . C12 . 1.371(17) no
C8 . C9 . 1.392(19) no
C8 . H6 . 0.95(3) no
C9 . C10 . 1.37(2) no
C9 . H7 . 0.95(2) no
C10 . C11 . 1.40(2) no
C10 . H8 . 0.95(4) no
C11 . C12 . 1.398(19) no
C11 . H9 . 0.95(3) no
C12 . H10 . 0.95(2) no
C13 . C14 . 1.372(17) no
C13 . C18 . 1.382(19) no
C14 . C15 . 1.41(2) no
C14 . H11 . 0.95(4) no
C15 . C16 . 1.38(2) no
C15 . H12 . 0.95(3) no
C16 . C17 . 1.42(2) no
C16 . H13 . 0.95(5) no
C17 . C18 . 1.39(2) no
C17 . H14 . 0.95(5) no
C18 . H15 . 0.95(3) no
C19 . C20 . 1.418(18) no
C19 . C24 . 1.387(16) no
C20 . C21 . 1.38(2) no
C20 . H16 . 0.95(3) no
C21 . C22 . 1.413(19) no
C21 . H17 . 0.95(4) no
C22 . C23 . 1.37(2) no
C22 . H18 . 0.95(3) no
C23 . C24 . 1.37(2) no
C23 . H19 . 0.95(3) no
C24 . H20 . 0.95(4) no
C25 . C26 . 1.54(2) no
C25 . H21 . 0.95(4) no
C25 . H22 . 0.95(3) no
C26 . H23 . 0.95(4) no
C26 . H24 . 0.95(5) no
C26 . H25 . 0.95(5) no
C27 . C28 . 1.523(17) no
C27 . H26 . 0.95(3) no
C27 . H27 . 0.95(3) no
C28 . H28 . 0.95(3) no
C28 . H29 . 0.95(4) no
C28 . H30 . 0.95(4) no
C29 . C30 . 1.54(2) no
C29 . H31 . 0.95(4) no
C29 . H32 . 0.95(5) no
C30 . H33 . 0.95(5) no
C30 . H34 . 0.95(5) no
C30 . H35 . 0.95(5) no
C31 . C32 . 1.53(2) no
C31 . H36 . 0.95(4) no
C31 . H37 . 0.95(3) no
C32 . H38 . 0.95(5) no
C32 . H39 . 0.95(5) no
C32 . H40 . 0.95(4) no
C33 . C34 . 1.531(18) no
C33 . H41 . 0.95(4) no
C33 . H42 . 0.95(4) no
C34 . H43 . 0.95(4) no
C34 . H44 . 0.95(4) no
C34 . H45 . 0.95(4) no
C35 . C36 . 1.539(19) no
C35 . H46 . 0.95(3) no
C35 . H47 . 0.95(4) no
C36 . H48 . 0.95(4) no
C36 . H49 . 0.95(4) no
C36 . H50 . 0.95(4) no
C37 . C38 . 1.499(18) no
C37 . H51 . 0.95(3) no
C37 . H52 . 0.95(3) no
C38 . H53 . 0.95(3) no
C38 . H54 . 0.95(5) no
C38 . H55 . 0.95(4) no
C39 . C40 . 1.52(2) no
C39 . H56 . 0.95(4) no
C39 . H57 . 0.95(3) no
C40 . H58 . 0.95(3) no
C40 . H59 . 0.95(5) no
C40 . H60 . 0.95(3) no
C41 . C42 . 1.506(19) no
C41 . H61 . 0.95(3) no
C41 . H62 . 0.95(4) no
C42 . H63 . 0.95(6) no
C42 . H64 . 0.95(5) no
C42 . H65 . 0.95(5) no
C43 . C44 . 1.36(2) no
C43 . C48 . 1.38(2) no
C44 . C45 . 1.39(2) no
C44 . H66 . 0.95(4) no
C45 . C46 . 1.37(3) no
C45 . H67 . 0.95(6) no
C46 . C47 . 1.35(3) no
C46 . H68 . 0.95(5) no
C47 . C48 . 1.38(3) no
C47 . H69 . 0.95(6) no
C48 . H70 . 0.95(5) no
C49 . C50 . 1.37(2) no
C49 . C54 . 1.37(2) no
C50 . C51 . 1.41(2) no
C50 . H75 . 0.95(3) no
C51 . C52 . 1.35(2) no
C51 . H74 . 0.95(4) no
C52 . C53 . 1.38(2) no
C52 . H73 . 0.95(3) no
C53 . C54 . 1.42(2) no
C53 . H72 . 0.95(3) no
C54 . H71 . 0.95(4) no
C55 . C56 . 1.40(2) no
C55 . C60 . 1.36(2) no
C56 . C57 . 1.37(3) no
C56 . H76 . 0.95(6) no
C57 . C58 . 1.39(3) no
C57 . H77 . 0.95(6) no
C58 . C59 . 1.33(3) no
C58 . H78 . 0.95(5) no
C59 . C60 . 1.41(2) no
C59 . H79 . 0.95(6) no
C60 . H80 . 0.95(5) no
C61 . C62 . 1.49(2) no
C61 . H86 . 0.95(4) no
C61 . H87 . 0.95(5) no
C62 . H88 . 0.95(5) no
C62 . H89 . 0.95(4) no
C62 . H90 . 0.95(5) no
C63 . C64 . 1.51(3) no
C63 . H91 . 0.95(4) no
C63 . H92 . 0.95(5) no
C64 . H93 . 0.95(6) no
C64 . H94 . 0.95(4) no
C64 . H95 . 0.95(6) no
C65 . C66 . 1.503(19) no
C65 . H96 . 0.95(5) no
C65 . H97 . 0.95(4) no
C66 . H98 . 0.95(5) no
C66 . H99 . 0.95(5) no
C66 . H100 . 0.95(3) no
C67 . C68 . 1.48(3) no
C67 . H101 . 0.95(5) no
C67 . H102 . 0.95(5) no
C68 . H103 . 0.95(7) no
C68 . H104 . 0.95(7) no
C68 . H105 . 0.95(6) no
C69 . C70 . 1.46(3) no
C69 . H111 . 0.95(5) no
C69 . H112 . 0.95(5) no
C70 . H113 . 0.95(6) no
C70 . H114 . 0.95(7) no
C70 . H115 . 0.95(7) no
C71 . C72 . 1.45(4) no
C71 . H107 . 0.95(6) no
C71 . H126 . 0.95(7) no
C72 . H106 . 0.95(8) no
C72 . H108 . 0.95(11) no
C72 . H110 . 0.95(11) no
C73 . C74 . 1.51(2) no
C73 . H116 . 0.95(5) no
C73 . H117 . 0.95(3) no
C74 . H118 . 0.95(6) no
C74 . H119 . 0.95(5) no
C74 . H120 . 0.95(4) no
C75 . C76 . 1.52(2) no
C75 . H121 . 0.95(4) no
C75 . H122 . 0.95(4) no
C76 . H123 . 0.95(5) no
C76 . H124 . 0.95(4) no
C76 . H125 . 0.95(5) no
C77 . C78 . 1.528(19) no
C77 . H109 . 0.95(3) no
C77 . H127 . 0.95(4) no
C78 . H128 . 0.95(4) no
C78 . H129 . 0.95(5) no
C78 . H130 . 0.95(3) no
C79 . C80 . 1.374(19) no
C79 . C84 . 1.385(19) no
C80 . C81 . 1.44(2) no
C80 . H81 . 0.95(5) no
C81 . C82 . 1.36(2) no
C81 . H82 . 0.95(5) no
C82 . C83 . 1.39(2) no
C82 . H83 . 0.95(3) no
C83 . C84 . 1.396(19) no
C83 . H84 . 0.95(5) no
C84 . H85 . 0.95(4) no
